data_2220429
loop_
_publ_author_name
'Zhang, Gui-Fu'
'Ma, Zuan'
'Yang, Xu-Hong'

_publ_section_title
;
 3-(2-Hydroxyethyl)-2-(<i>p</i>-tolylamino)quinazolin-4(3<i>H</i>)-one
;
_journal_coeditor_code BT2827
_journal_issue 1
_journal_name_full 'Acta Crystallographica Section E'
_journal_page_first o34
_journal_page_last o35
_journal_paper_doi 10.1107/S1600536808040440
_journal_volume 65
_journal_year 2009
_chemical_formula_iupac 'C17 H17 N3 O2'
_chemical_formula_moiety 'C17 H17 N3 O2'
_chemical_formula_sum 'C17 H17 N3 O2'
_chemical_formula_weight 295.34
_chemical_name_systematic
;
3-(2-Hydroxyethyl)-2-(<i>p</i>-tolylamino)quinazolin-4(3<i>H</i>)-one
;
_space_group_IT_number 14
_symmetry_cell_setting monoclinic
_symmetry_space_group_name_Hall '-P 2yn'
_symmetry_space_group_name_H-M 'P 1 21/n 1'
_atom_sites_solution_hydrogens geom
_atom_sites_solution_primary direct
_atom_sites_solution_secondary difmap
_audit_creation_method SHELXL-97
_cell_angle_alpha 90.00
_cell_angle_beta 111.082(3)
_cell_angle_gamma 90.00
_cell_formula_units_Z 4
_cell_length_a 7.8589(2)
_cell_length_b 19.1706(5)
_cell_length_c 10.6696(3)
_cell_measurement_reflns_used 2754
_cell_measurement_temperature 298(2)
_cell_measurement_theta_max 23.81
_cell_measurement_theta_min 2.31
_cell_volume 1499.89(8)
_computing_cell_refinement 'SAINT-Plus (Bruker, 2000)'
_computing_data_collection 'SMART (Bruker, 2000)'
_computing_data_reduction 'SAINT-Plus (Bruker, 2000)'
_computing_molecular_graphics 'PLATON (Spek, 2003)'
_computing_publication_material 'SHELXTL (Bruker, 1997)'
_computing_structure_refinement 'SHELXL97 (Sheldrick, 2008)'
_computing_structure_solution 'SHELXS97 (Sheldrick, 2008)'
_diffrn_ambient_temperature 298(2)
_diffrn_measured_fraction_theta_full 0.997
_diffrn_measured_fraction_theta_max 0.997
_diffrn_measurement_device_type 'Bruker SMART 4K CCD area-detector'
_diffrn_measurement_method '\f and \w'
_diffrn_radiation_monochromator graphite
_diffrn_radiation_source 'fine-focus sealed tube'
_diffrn_radiation_type MoK\a
_diffrn_radiation_wavelength 0.71073
_diffrn_reflns_av_R_equivalents 0.0370
_diffrn_reflns_av_sigmaI/netI 0.0292
_diffrn_reflns_limit_h_max 9
_diffrn_reflns_limit_h_min -9
_diffrn_reflns_limit_k_max 23
_diffrn_reflns_limit_k_min -23
_diffrn_reflns_limit_l_max 11
_diffrn_reflns_limit_l_min -13
_diffrn_reflns_number 15404
_diffrn_reflns_theta_full 26.00
_diffrn_reflns_theta_max 26.00
_diffrn_reflns_theta_min 2.12
_exptl_absorpt_coefficient_mu 0.088
_exptl_absorpt_correction_T_max 0.9930
_exptl_absorpt_correction_T_min 0.9813
_exptl_absorpt_correction_type multi-scan
_exptl_absorpt_process_details '(SADABS; Sheldrick, 2001)'
_exptl_crystal_colour colorless
_exptl_crystal_density_diffrn 1.308
_exptl_crystal_density_method 'not measured'
_exptl_crystal_description block
_exptl_crystal_F_000 624
_exptl_crystal_size_max 0.10
_exptl_crystal_size_mid 0.10
_exptl_crystal_size_min 0.08
_refine_diff_density_max 0.232
_refine_diff_density_min -0.167
_refine_ls_extinction_method none
_refine_ls_goodness_of_fit_ref 1.068
_refine_ls_hydrogen_treatment mixed
_refine_ls_matrix_type full
_refine_ls_number_parameters 206
_refine_ls_number_reflns 2938
_refine_ls_number_restraints 2
_refine_ls_restrained_S_all 7.308
_refine_ls_R_factor_all 0.0678
_refine_ls_R_factor_gt 0.0457
_refine_ls_shift/su_max 0.000
_refine_ls_shift/su_mean 0.000
_refine_ls_structure_factor_coef Fsqd
_refine_ls_weighting_details 'calc w=1/[\s^2^(Fo^2^)+(0.081P)^2^+0.012P] where P=(Fo^2^+2Fc^2^)/3'
_refine_ls_weighting_scheme calc
_refine_ls_wR_factor_gt 0.1282
_refine_ls_wR_factor_ref 0.1384
_reflns_number_gt 2074
_reflns_number_total 2938
_reflns_threshold_expression I>2\s(I)
_cod_data_source_file bt2827.cif
_cod_data_source_block I
_cod_depositor_comments
;
The following automatic conversions were performed:
'_symmetry_cell_setting' value 'Monoclinic' changed to 'monoclinic'
according to '/home/saulius/struct/CIF-dictionaries/cif_core.dic'
dictionary named 'cif_core.dic' version 2.4.1 from 2010-06-29.

Automatic conversion script
Id: cif_fix_enum 1527 2010-12-29 10:47:43Z saulius 

The following automatic conversions were performed:

'_symmetry_cell_setting' value 'Monoclinic' changed to 'monoclinic'
according to /home/saulius/struct/CIF-dictionaries/cif_core.dic
dictionary named 'cif_core.dic' version 2.4.1 from 2010-06-29.

Automatic conversion script
Id: cif_fix_values 1715 2011-07-08 13:25:40Z adriana 
;
_cod_original_sg_symbol_H-M 'P 21/n'
_cod_database_code 2220429
_cod_database_fobs_code 2220429

loop_
_symmetry_equiv_pos_as_xyz
'x, y, z'
'-x+1/2, y+1/2, -z+1/2'
'-x, -y, -z'
'x-1/2, -y-1/2, z-1/2'

loop_
_atom_site_type_symbol
_atom_site_label
_atom_site_fract_x
_atom_site_fract_y
_atom_site_fract_z
_atom_site_U_iso_or_equiv
_atom_site_adp_type
_atom_site_calc_flag
_atom_site_refinement_flags
_atom_site_occupancy
_atom_site_disorder_assembly
_atom_site_disorder_group
C C1 0.713(2) 0.6964(7) 0.4651(16) 0.077(5) Uani d . 1 . .
H H1A 0.5917 0.6810 0.4512 0.116 Uiso calc R 1 . .
H H1B 0.7975 0.6738 0.5432 0.116 Uiso calc RD 1 . .
H H1C 0.7434 0.6846 0.3881 0.116 Uiso calc R 1 . .
C C2 0.7255(16) 0.7741(6) 0.4853(13) 0.053(3) Uani d . 1 . .
C C3 0.6939(17) 0.8197(6) 0.3785(13) 0.056(3) Uani d . 1 . .
H H3 0.6602 0.8019 0.2918 0.068 Uiso calc R 1 . .
C C4 0.7113(16) 0.8908(6) 0.3978(11) 0.050(3) Uani d . 1 . .
H H4 0.6892 0.9202 0.3243 0.060 Uiso calc R 1 . .
C C5 0.7611(14) 0.9190(5) 0.5253(11) 0.042(3) Uani d . 1 . .
C C6 0.7883(15) 0.8745(6) 0.6330(12) 0.048(3) Uani d . 1 . .
H H6 0.8185 0.8924 0.7193 0.058 Uiso calc R 1 . .
C C7 0.7703(16) 0.8033(6) 0.6116(13) 0.053(3) Uani d . 1 . .
H H7 0.7891 0.7740 0.6848 0.063 Uiso calc R 1 . .
C C8 0.8785(14) 1.0302(5) 0.6438(11) 0.041(3) Uani d . 1 . .
C C9 0.9600(16) 1.1474(6) 0.7315(11) 0.047(3) Uani d . 1 . .
C C10 1.0902(15) 1.1136(6) 0.8487(11) 0.044(3) Uani d . 1 . .
C C11 1.1021(15) 1.0410(6) 0.8529(11) 0.044(3) Uani d . 1 . .
C C12 1.2277(17) 1.0094(7) 0.9662(12) 0.059(3) Uani d . 1 . .
H H12 1.2365 0.9610 0.9711 0.070 Uiso calc R 1 . .
C C13 1.3379(19) 1.0490(8) 1.0699(13) 0.066(4) Uani d . 1 . .
H H13 1.4213 1.0272 1.1448 0.080 Uiso calc R 1 . .
C C14 1.3277(19) 1.1213(7) 1.0656(12) 0.064(4) Uani d . 1 . .
H H14 1.4040 1.1478 1.1366 0.077 Uiso calc R 1 . .
C C15 1.2045(18) 1.1529(7) 0.9560(12) 0.057(3) Uani d . 1 . .
H H15 1.1965 1.2013 0.9528 0.068 Uiso calc R 1 . .
C C16 0.7068(16) 1.1345(6) 0.5175(11) 0.049(3) Uani d . 1 . .
H H16A 0.6734 1.1787 0.5463 0.058 Uiso calc R 1 . .
H H16B 0.5999 1.1047 0.4912 0.058 Uiso calc R 1 . .
C C17 0.7589(16) 1.1470(6) 0.3967(11) 0.051(3) Uani d . 1 . .
H H17A 0.6786 1.1817 0.3390 0.061 Uiso calc R 1 . .
H H17B 0.8828 1.1645 0.4253 0.061 Uiso calc R 1 . .
N N1 0.7697(13) 0.9925(5) 0.5361(9) 0.048(3) Uani d D 1 . .
H H1 0.737(16) 1.015(6) 0.461(9) 0.057 Uiso d D 1 . .
N N2 0.8506(12) 1.1022(4) 0.6320(9) 0.042(2) Uani d . 1 . .
N N3 0.9966(12) 0.9998(5) 0.7464(9) 0.046(2) Uani d . 1 . .
O O1 0.7451(12) 1.0832(4) 0.3238(8) 0.055(2) Uani d D 1 . .
H H1D 0.84(2) 1.074(7) 0.306(15) 0.083 Uiso d . 1 . .
O O2 0.9394(12) 1.2106(4) 0.7163(9) 0.064(3) Uani d . 1 . .

loop_
_atom_site_aniso_label
_atom_site_aniso_U_11
_atom_site_aniso_U_22
_atom_site_aniso_U_33
_atom_site_aniso_U_12
_atom_site_aniso_U_13
_atom_site_aniso_U_23
C1 0.090(11) 0.048(8) 0.099(12) -0.014(7) 0.040(10) -0.019(7)
C2 0.049(7) 0.045(7) 0.068(8) -0.010(5) 0.025(6) -0.011(6)
C3 0.064(8) 0.056(7) 0.054(8) -0.018(6) 0.028(7) -0.018(6)
C4 0.052(7) 0.051(7) 0.046(7) -0.011(5) 0.018(6) -0.003(5)
C5 0.037(6) 0.040(6) 0.046(6) -0.009(4) 0.013(5) -0.003(5)
C6 0.051(7) 0.047(7) 0.046(6) -0.010(5) 0.016(6) -0.006(5)
C7 0.052(8) 0.045(7) 0.059(8) -0.008(5) 0.018(6) 0.004(5)
C8 0.041(6) 0.037(6) 0.044(6) -0.003(5) 0.015(5) -0.004(5)
C9 0.056(7) 0.038(6) 0.051(7) -0.001(5) 0.025(6) -0.008(5)
C10 0.049(7) 0.041(6) 0.043(6) -0.004(5) 0.020(5) -0.007(5)
C11 0.045(7) 0.045(6) 0.040(6) -0.003(5) 0.013(5) -0.006(5)
C12 0.066(8) 0.052(7) 0.047(7) 0.001(6) 0.007(6) 0.000(5)
C13 0.065(9) 0.075(9) 0.045(7) -0.002(7) 0.002(7) -0.005(6)
C14 0.070(9) 0.070(9) 0.044(7) -0.016(7) 0.010(7) -0.015(6)
C15 0.069(9) 0.049(7) 0.052(7) -0.011(6) 0.022(7) -0.014(6)
C16 0.043(7) 0.044(6) 0.055(7) 0.009(5) 0.013(6) 0.001(5)
C17 0.052(7) 0.043(6) 0.047(7) 0.005(5) 0.007(6) 0.003(5)
N1 0.052(6) 0.040(5) 0.041(5) -0.005(4) 0.006(5) 0.000(4)
N2 0.043(5) 0.037(5) 0.044(5) 0.003(4) 0.014(4) -0.001(4)
N3 0.050(6) 0.037(5) 0.043(5) -0.001(4) 0.007(5) -0.003(4)
O1 0.060(6) 0.053(5) 0.049(5) 0.005(4) 0.015(4) -0.003(4)
O2 0.083(7) 0.035(5) 0.069(6) 0.005(4) 0.020(5) -0.006(4)

loop_
_atom_type_symbol
_atom_type_description
_atom_type_scat_dispersion_real
_atom_type_scat_dispersion_imag
_atom_type_scat_source
C C 0.0033 0.0016 'International Tables Vol C Tables 4.2.6.8 and 6.1.1.4'
H H 0.0000 0.0000 'International Tables Vol C Tables 4.2.6.8 and 6.1.1.4'
N N 0.0061 0.0033 'International Tables Vol C Tables 4.2.6.8 and 6.1.1.4'
O O 0.0106 0.0060 'International Tables Vol C Tables 4.2.6.8 and 6.1.1.4'

loop_
_geom_angle_atom_site_label_1
_geom_angle_atom_site_label_2
_geom_angle_atom_site_label_3
_geom_angle_site_symmetry_1
_geom_angle_site_symmetry_3
_geom_angle
_geom_angle_publ_flag
C2 C1 H1A . . 109.5 ?
C2 C1 H1B . . 109.5 ?
H1A C1 H1B . . 109.5 ?
C2 C1 H1C . . 109.5 ?
H1A C1 H1C . . 109.5 ?
H1B C1 H1C . . 109.5 ?
C7 C2 C3 . . 117.0(11) ?
C7 C2 C1 . . 121.4(12) ?
C3 C2 C1 . . 121.5(12) ?
C4 C3 C2 . . 121.4(11) ?
C4 C3 H3 . . 119.3 ?
C2 C3 H3 . . 119.3 ?
C3 C4 C5 . . 120.7(11) ?
C3 C4 H4 . . 119.6 ?
C5 C4 H4 . . 119.6 ?
C4 C5 C6 . . 118.7(10) ?
C4 C5 N1 . . 117.2(10) ?
C6 C5 N1 . . 123.9(10) ?
C7 C6 C5 . . 119.6(11) ?
C7 C6 H6 . . 120.2 ?
C5 C6 H6 . . 120.2 ?
C2 C7 C6 . . 122.4(11) ?
C2 C7 H7 . . 118.8 ?
C6 C7 H7 . . 118.8 ?
N3 C8 N1 . . 121.1(10) ?
N3 C8 N2 . . 124.4(9) ?
N1 C8 N2 . . 114.6(9) ?
O2 C9 N2 . . 119.7(11) ?
O2 C9 C10 . . 125.0(10) ?
N2 C9 C10 . . 115.3(10) ?
C11 C10 C15 . . 119.8(11) ?
C11 C10 C9 . . 119.4(9) ?
C15 C10 C9 . . 120.8(11) ?
N3 C11 C10 . . 121.9(10) ?
N3 C11 C12 . . 119.3(10) ?
C10 C11 C12 . . 118.7(10) ?
C13 C12 C11 . . 120.4(12) ?
C13 C12 H12 . . 119.8 ?
C11 C12 H12 . . 119.8 ?
C12 C13 C14 . . 121.1(12) ?
C12 C13 H13 . . 119.5 ?
C14 C13 H13 . . 119.5 ?
C15 C14 C13 . . 119.2(11) ?
C15 C14 H14 . . 120.4 ?
C13 C14 H14 . . 120.4 ?
C14 C15 C10 . . 120.8(12) ?
C14 C15 H15 . . 119.6 ?
C10 C15 H15 . . 119.6 ?
N2 C16 C17 . . 114.5(9) ?
N2 C16 H16A . . 108.6 ?
C17 C16 H16A . . 108.6 ?
N2 C16 H16B . . 108.6 ?
C17 C16 H16B . . 108.6 ?
H16A C16 H16B . . 107.6 ?
O1 C17 C16 . . 109.8(9) ?
O1 C17 H17A . . 109.7 ?
C16 C17 H17A . . 109.7 ?
O1 C17 H17B . . 109.7 ?
C16 C17 H17B . . 109.7 ?
H17A C17 H17B . . 108.2 ?
C8 N1 C5 . . 126.3(9) ?
C8 N1 H1 . . 113(9) ?
C5 N1 H1 . . 116(8) ?
C8 N2 C9 . . 120.6(9) ?
C8 N2 C16 . . 122.7(9) ?
C9 N2 C16 . . 116.6(9) ?
C8 N3 C11 . . 118.2(9) ?
C17 O1 H1D . . 113(10) ?

loop_
_geom_bond_atom_site_label_1
_geom_bond_atom_site_label_2
_geom_bond_site_symmetry_2
_geom_bond_distance
_geom_bond_publ_flag
C1 C2 . 1.505(17) ?
C1 H1A . 0.9600 ?
C1 H1B . 0.9600 ?
C1 H1C . 0.9600 ?
C2 C7 . 1.382(17) ?
C2 C3 . 1.385(18) ?
C3 C4 . 1.380(16) ?
C3 H3 . 0.9300 ?
C4 C5 . 1.383(15) ?
C4 H4 . 0.9300 ?
C5 C6 . 1.384(15) ?
C5 N1 . 1.414(13) ?
C6 C7 . 1.383(15) ?
C6 H6 . 0.9300 ?
C7 H7 . 0.9300 ?
C8 N3 . 1.292(14) ?
C8 N1 . 1.366(14) ?
C8 N2 . 1.395(13) ?
C9 O2 . 1.225(13) ?
C9 N2 . 1.401(14) ?
C9 C10 . 1.452(16) ?
C10 C11 . 1.394(15) ?
C10 C15 . 1.394(15) ?
C11 N3 . 1.388(14) ?
C11 C12 . 1.395(16) ?
C12 C13 . 1.365(17) ?
C12 H12 . 0.9300 ?
C13 C14 . 1.387(19) ?
C13 H13 . 0.9300 ?
C14 C15 . 1.363(18) ?
C14 H14 . 0.9300 ?
C15 H15 . 0.9300 ?
C16 N2 . 1.470(14) ?
C16 C17 . 1.506(16) ?
C16 H16A . 0.9700 ?
C16 H16B . 0.9700 ?
C17 O1 . 1.432(13) ?
C17 H17A . 0.9700 ?
C17 H17B . 0.9700 ?
N1 H1 . 0.87(7) ?
O1 H1D . 0.88(15) ?

loop_
_geom_hbond_atom_site_label_D
_geom_hbond_atom_site_label_H
_geom_hbond_atom_site_label_A
_geom_hbond_site_symmetry_A
_geom_hbond_distance_DH
_geom_hbond_distance_HA
_geom_hbond_distance_DA
_geom_hbond_angle_DHA
O1 H1D N3 3_776 0.88(15) 2.09(15) 2.882(12) 149(13)
N1 H1 O1 . 0.87(7) 1.98(8) 2.806(12) 160(12)

loop_
_geom_torsion_atom_site_label_1
_geom_torsion_atom_site_label_2
_geom_torsion_atom_site_label_3
_geom_torsion_atom_site_label_4
_geom_torsion_site_symmetry_1
_geom_torsion_site_symmetry_2
_geom_torsion_site_symmetry_3
_geom_torsion_site_symmetry_4
_geom_torsion
_geom_torsion_publ_flag
C7 C2 C3 C4 . . . . 1.7(18) ?
C1 C2 C3 C4 . . . . -177.7(11) ?
C2 C3 C4 C5 . . . . 0.0(18) ?
C3 C4 C5 C6 . . . . -1.8(17) ?
C3 C4 C5 N1 . . . . -177.9(10) ?
C4 C5 C6 C7 . . . . 1.8(16) ?
N1 C5 C6 C7 . . . . 177.6(10) ?
C3 C2 C7 C6 . . . . -1.7(18) ?
C1 C2 C7 C6 . . . . 177.7(11) ?
C5 C6 C7 C2 . . . . -0.1(17) ?
O2 C9 C10 C11 . . . . -179.1(10) ?
N2 C9 C10 C11 . . . . 2.0(14) ?
O2 C9 C10 C15 . . . . 0.2(17) ?
N2 C9 C10 C15 . . . . -178.7(10) ?
C15 C10 C11 N3 . . . . -177.3(10) ?
C9 C10 C11 N3 . . . . 2.0(15) ?
C15 C10 C11 C12 . . . . 0.8(16) ?
C9 C10 C11 C12 . . . . -179.9(10) ?
N3 C11 C12 C13 . . . . 177.4(12) ?
C10 C11 C12 C13 . . . . -0.7(18) ?
C11 C12 C13 C14 . . . . 0(2) ?
C12 C13 C14 C15 . . . . 0(2) ?
C13 C14 C15 C10 . . . . 0(2) ?
C11 C10 C15 C14 . . . . -0.2(18) ?
C9 C10 C15 C14 . . . . -179.5(11) ?
N2 C16 C17 O1 . . . . 79.0(12) ?
N3 C8 N1 C5 . . . . 4.7(17) ?
N2 C8 N1 C5 . . . . -175.6(9) ?
C4 C5 N1 C8 . . . . -152.1(11) ?
C6 C5 N1 C8 . . . . 32.0(17) ?
N3 C8 N2 C9 . . . . 3.5(15) ?
N1 C8 N2 C9 . . . . -176.3(9) ?
N3 C8 N2 C16 . . . . -175.9(10) ?
N1 C8 N2 C16 . . . . 4.3(14) ?
O2 C9 N2 C8 . . . . 176.4(10) ?
C10 C9 N2 C8 . . . . -4.6(14) ?
O2 C9 N2 C16 . . . . -4.1(15) ?
C10 C9 N2 C16 . . . . 174.9(9) ?
C17 C16 N2 C8 . . . . -84.7(12) ?
C17 C16 N2 C9 . . . . 95.9(11) ?
N1 C8 N3 C11 . . . . -179.6(9) ?
N2 C8 N3 C11 . . . . 0.7(16) ?
C10 C11 N3 C8 . . . . -3.4(16) ?
C12 C11 N3 C8 . . . . 178.5(10) ?

loop_
_cod_related_entry_id
_cod_related_entry_database
_cod_related_entry_code
1 ChemSpider 24741316
